data_1560505
loop_
_publ_author_name
'Paul, Aparup'
'Bertolasi, Valerio'
'Figuerola, Albert'
'Manna, Subal Chandra'

_publ_section_title
;
 Structural and magnetic characterization of three tetranuclear Cu(II)
 complexes with face-sharing-dicubane/double-open-cubane like core
 framework
;
_journal_name_full 'Journal of Solid State Chemistry'
_journal_page_first 29
_journal_page_last 38
_journal_paper_doi 10.1016/j.jssc.2017.02.009
_journal_volume 249
_journal_year 2017
_chemical_formula_moiety 'C22 H26 Cu2 N2 O6, C3 H7 N O'
_chemical_formula_sum 'C25 H33 Cu2 N3 O5'
_chemical_formula_weight 582.62
_space_group_IT_number 15
_space_group_name_Hall '-C 2yc'
_space_group_name_H-M_alt 'C 1 2/c 1'
_symmetry_cell_setting monoclinic
_symmetry_space_group_name_H-M 'C 1 2/c 1'
_atom_sites_solution_hydrogens geom
_atom_sites_solution_primary direct
_atom_sites_solution_secondary difmap
_cell_angle_alpha 90.00
_cell_angle_beta 123.4964(8)
_cell_angle_gamma 90.00
_cell_formula_units_Z 8
_cell_length_a 27.1271(4)
_cell_length_b 10.7513(2)
_cell_length_c 21.5858(5)
_cell_measurement_reflns_used 19409
_cell_measurement_temperature 295
_cell_measurement_theta_max 30.0
_cell_measurement_theta_min 3.04
_cell_volume 5249.97(18)
_computing_cell_refinement 'Denzo-SMN (Otwinowski & Minor, 1997)'
_computing_data_collection 'COLLECT (Nonius, 1998)'
_computing_data_reduction 'Denzo-SMN (Otwinowski & Minor, 1997)'
_computing_molecular_graphics 'ORTEPIII (Burnett & Johnson, 1996)'
_computing_publication_material 'SHELXL-97 (Sheldrick, 1997), PARST (Nardelli, 1995)'
_computing_structure_refinement 'SHELXL-97 (Sheldrick, 1997)'
_computing_structure_solution 'SIR97 (Altomare et al., 1999)'
_diffrn_ambient_temperature 295
_diffrn_measured_fraction_theta_full 0.985
_diffrn_measured_fraction_theta_max 0.985
_diffrn_measurement_device_type 'Nonius Kappa CCD'
_diffrn_measurement_method '\f scans and \w scans'
_diffrn_radiation_monochromator graphite
_diffrn_radiation_source 'fine-focus sealed tube'
_diffrn_radiation_type MoK\a
_diffrn_radiation_wavelength 0.71073
_diffrn_reflns_av_R_equivalents 0.0434
_diffrn_reflns_av_sigmaI/netI 0.0451
_diffrn_reflns_limit_h_max 37
_diffrn_reflns_limit_h_min -38
_diffrn_reflns_limit_k_max 14
_diffrn_reflns_limit_k_min -14
_diffrn_reflns_limit_l_max 30
_diffrn_reflns_limit_l_min -30
_diffrn_reflns_number 19409
_diffrn_reflns_theta_full 30.03
_diffrn_reflns_theta_max 30.03
_diffrn_reflns_theta_min 3.04
_exptl_absorpt_coefficient_mu 1.659
_exptl_absorpt_correction_T_max 0.820
_exptl_absorpt_correction_T_min 0.712
_exptl_absorpt_correction_type multi-scan
_exptl_absorpt_process_details 'SORTAV (R.H.Blessing,Acta Cryst., 1995, A51, 33)'
_exptl_crystal_colour green
_exptl_crystal_density_diffrn 1.474
_exptl_crystal_density_method 'not measured'
_exptl_crystal_description prismatic
_exptl_crystal_F_000 2416
_exptl_crystal_size_max 0.52
_exptl_crystal_size_mid 0.14
_exptl_crystal_size_min 0.12
_refine_diff_density_max 0.751
_refine_diff_density_min -0.415
_refine_diff_density_rms 0.070
_refine_ls_extinction_method none
_refine_ls_goodness_of_fit_ref 1.051
_refine_ls_hydrogen_treatment constr
_refine_ls_matrix_type full
_refine_ls_number_parameters 320
_refine_ls_number_reflns 7578
_refine_ls_number_restraints 0
_refine_ls_restrained_S_all 1.051
_refine_ls_R_factor_all 0.0654
_refine_ls_R_factor_gt 0.0420
_refine_ls_shift/su_max 0.001
_refine_ls_shift/su_mean 0.000
_refine_ls_structure_factor_coef Fsqd
_refine_ls_weighting_details 'calc w=1/[\s^2^(Fo^2^)+(0.0565P)^2^+2.6125P] where P=(Fo^2^+2Fc^2^)/3'
_refine_ls_weighting_scheme calc
_refine_ls_wR_factor_gt 0.1074
_refine_ls_wR_factor_ref 0.1169
_reflns_number_gt 5519
_reflns_number_total 7578
_reflns_threshold_expression I>2sigma(I)
_cod_data_source_file JSSC-2017-249-29.cif
_cod_data_source_block icvu-203
_cod_depositor_comments
;
The following automatic conversions were performed:

data item '_symmetry_cell_setting' value 'Monoclinic' was changed to
'monoclinic' in accordance with the built-in table derived from the
CIF Core dictionary named 'cif_core.dic' version 2.4.5 last updated
on 2014-11-21.

Automatic conversion script
Id: cif_fix_values 8369 2020-08-20 11:38:08Z andrius 
;
_cod_original_cell_volume 5249.97(17)
_cod_original_sg_symbol_H-M 'C 2/c'
_cod_database_code 1560505

loop_
_symmetry_equiv_pos_as_xyz
'x, y, z'
'-x, y, -z+1/2'
'x+1/2, y+1/2, z'
'-x+1/2, y+1/2, -z+1/2'
'-x, -y, -z'
'x, -y, z-1/2'
'-x+1/2, -y+1/2, -z'
'x+1/2, -y+1/2, z-1/2'

loop_
_atom_site_label
_atom_site_type_symbol
_atom_site_fract_x
_atom_site_fract_y
_atom_site_fract_z
_atom_site_U_iso_or_equiv
_atom_site_adp_type
_atom_site_occupancy
_atom_site_symmetry_multiplicity
_atom_site_calc_flag
_atom_site_refinement_flags
_atom_site_disorder_assembly
_atom_site_disorder_group
Cu1 Cu 0.207689(12) 0.34444(2) 0.508956(15) 0.04214(9) Uani 1 1 d . . .
O1 O 0.27165(7) 0.44227(16) 0.58534(10) 0.0516(4) Uani 1 1 d . . .
C1 C 0.27205(11) 0.5085(2) 0.63685(12) 0.0474(5) Uani 1 1 d . . .
C2 C 0.32097(13) 0.5846(3) 0.68364(15) 0.0638(7) Uani 1 1 d . . .
H2 H 0.3524 0.5866 0.6776 0.077 Uiso 1 1 calc R . .
C3 C 0.32364(17) 0.6561(3) 0.73791(18) 0.0838(11) Uani 1 1 d . . .
H3 H 0.3567 0.7055 0.7679 0.101 Uiso 1 1 calc R . .
C4 C 0.27790(18) 0.6560(4) 0.7489(2) 0.0926(12) Uani 1 1 d . . .
H4 H 0.2799 0.7049 0.7858 0.111 Uiso 1 1 calc R . .
C5 C 0.22982(15) 0.5827(3) 0.70456(18) 0.0763(9) Uani 1 1 d . . .
H5 H 0.1992 0.5817 0.7120 0.092 Uiso 1 1 calc R . .
C6 C 0.22517(12) 0.5085(2) 0.64780(14) 0.0524(6) Uani 1 1 d . . .
C7 C 0.17103(12) 0.4403(2) 0.60209(15) 0.0543(6) Uani 1 1 d . . .
H7 H 0.1432 0.4454 0.6144 0.065 Uiso 1 1 calc R . .
N1 N 0.15776(9) 0.37309(19) 0.54588(12) 0.0505(5) Uani 1 1 d . . .
C8 C 0.10016(11) 0.3076(3) 0.50282(16) 0.0597(6) Uani 1 1 d . . .
H8 H 0.0691 0.3638 0.4960 0.072 Uiso 1 1 calc R . .
C9 C 0.09002(10) 0.2811(2) 0.42741(13) 0.0516(5) Uani 1 1 d . . .
H9A H 0.0606 0.2160 0.4029 0.062 Uiso 1 1 calc R . .
H9B H 0.0746 0.3553 0.3969 0.062 Uiso 1 1 calc R . .
O2 O 0.14250(6) 0.24384(14) 0.43324(8) 0.0427(3) Uani 1 1 d . . .
C10 C 0.10186(14) 0.1965(3) 0.54460(17) 0.0695(7) Uani 1 1 d . . .
H10A H 0.1134 0.2222 0.5939 0.083 Uiso 1 1 calc R . .
H10B H 0.1319 0.1400 0.5502 0.083 Uiso 1 1 calc R . .
C11 C 0.04321(18) 0.1269(4) 0.5079(2) 0.0951(12) Uani 1 1 d . . .
H11A H 0.0126 0.1834 0.4991 0.143 Uiso 1 1 calc R . .
H11B H 0.0464 0.0611 0.5400 0.143 Uiso 1 1 calc R . .
H11C H 0.0337 0.0924 0.4615 0.143 Uiso 1 1 calc R . .
Cu2 Cu 0.172010(12) 0.07290(2) 0.467505(15) 0.04292(9) Uani 1 1 d . . .
O3 O 0.09909(7) -0.00594(15) 0.39943(9) 0.0537(4) Uani 1 1 d . . .
C12 C 0.08043(10) -0.1113(2) 0.41006(14) 0.0506(5) Uani 1 1 d . . .
C13 C 0.02297(12) -0.1522(3) 0.35440(18) 0.0654(7) Uani 1 1 d . . .
H13 H 0.0000 -0.1047 0.3117 0.078 Uiso 1 1 calc R . .
C14 C 0.00034(13) -0.2626(3) 0.3626(2) 0.0803(10) Uani 1 1 d . . .
H14 H -0.0374 -0.2880 0.3248 0.096 Uiso 1 1 calc R . .
C15 C 0.03266(16) -0.3353(3) 0.4256(2) 0.0860(11) Uani 1 1 d . . .
H15 H 0.0168 -0.4085 0.4306 0.103 Uiso 1 1 calc R . .
C16 C 0.08780(14) -0.2981(3) 0.4798(2) 0.0767(9) Uani 1 1 d . . .
H16 H 0.1095 -0.3466 0.5224 0.092 Uiso 1 1 calc R . .
C17 C 0.11363(11) -0.1877(2) 0.47405(15) 0.0552(6) Uani 1 1 d . . .
C18 C 0.17318(12) -0.1608(2) 0.53381(16) 0.0557(6) Uani 1 1 d . . .
H18 H 0.1917 -0.2174 0.5728 0.067 Uiso 1 1 calc R . .
N2 N 0.20296(9) -0.06539(17) 0.53784(11) 0.0491(5) Uani 1 1 d . . .
C19 C 0.26454(11) -0.0476(2) 0.60169(14) 0.0524(6) Uani 1 1 d . . .
H19 H 0.2687 -0.0824 0.6463 0.063 Uiso 1 1 calc R . .
C20 C 0.27352(11) 0.0927(2) 0.61110(13) 0.0489(5) Uani 1 1 d . . .
H20A H 0.2545 0.1253 0.6348 0.059 Uiso 1 1 calc R . .
H20B H 0.3154 0.1112 0.6428 0.059 Uiso 1 1 calc R . .
O4 O 0.24923(7) 0.15044(13) 0.54084(8) 0.0410(3) Uani 1 1 d . . .
C21 C 0.30697(12) -0.1134(3) 0.58818(16) 0.0633(7) Uani 1 1 d . . .
H21A H 0.3020 -0.0807 0.5432 0.076 Uiso 1 1 calc R . .
H21B H 0.2971 -0.2012 0.5803 0.076 Uiso 1 1 calc R . .
C22 C 0.37125(14) -0.0991(3) 0.6519(2) 0.0835(10) Uani 1 1 d . . .
H22A H 0.3839 -0.0153 0.6530 0.125 Uiso 1 1 calc R . .
H22B H 0.3953 -0.1555 0.6450 0.125 Uiso 1 1 calc R . .
H22C H 0.3752 -0.1175 0.6980 0.125 Uiso 1 1 calc R . .
O1A O 0.42211(17) 0.0726(3) 0.8630(3) 0.1463(16) Uani 1 1 d . . .
C1A C 0.43068(17) 0.1322(4) 0.8229(3) 0.0992(12) Uani 1 1 d . . .
H1A H 0.4511 0.0917 0.8056 0.119 Uiso 1 1 calc R . .
N1A N 0.41494(13) 0.2473(3) 0.80034(16) 0.0851(8) Uani 1 1 d . . .
C2A C 0.4264(3) 0.3062(5) 0.7504(2) 0.1290(17) Uani 1 1 d . . .
H2A1 H 0.4515 0.2540 0.7432 0.193 Uiso 1 1 calc R . .
H2A2 H 0.4456 0.3846 0.7707 0.193 Uiso 1 1 calc R . .
H2A3 H 0.3898 0.3198 0.7036 0.193 Uiso 1 1 calc R . .
C3A C 0.3847(3) 0.3207(6) 0.8252(3) 0.143(2) Uani 1 1 d . . .
H3A1 H 0.3429 0.3188 0.7882 0.214 Uiso 1 1 calc R . .
H3A2 H 0.3985 0.4050 0.8329 0.214 Uiso 1 1 calc R . .
H3A3 H 0.3924 0.2873 0.8709 0.214 Uiso 1 1 calc R . .

loop_
_atom_site_aniso_label
_atom_site_aniso_U_11
_atom_site_aniso_U_22
_atom_site_aniso_U_33
_atom_site_aniso_U_23
_atom_site_aniso_U_13
_atom_site_aniso_U_12
Cu1 0.03943(15) 0.04128(15) 0.04511(16) -0.00418(10) 0.02295(13) -0.00545(10)
O1 0.0446(9) 0.0579(10) 0.0528(10) -0.0153(7) 0.0272(8) -0.0127(7)
C1 0.0481(13) 0.0496(13) 0.0389(11) -0.0010(9) 0.0205(10) -0.0091(10)
C2 0.0615(16) 0.0785(19) 0.0518(15) -0.0152(13) 0.0315(13) -0.0241(14)
C3 0.090(2) 0.101(3) 0.0635(18) -0.0362(17) 0.0445(18) -0.0478(19)
C4 0.101(3) 0.121(3) 0.075(2) -0.050(2) 0.060(2) -0.048(2)
C5 0.082(2) 0.099(2) 0.0649(18) -0.0296(16) 0.0506(18) -0.0289(18)
C6 0.0569(14) 0.0570(14) 0.0465(13) -0.0081(10) 0.0306(12) -0.0121(11)
C7 0.0552(15) 0.0623(15) 0.0548(14) -0.0075(11) 0.0363(13) -0.0086(11)
N1 0.0458(11) 0.0544(11) 0.0538(11) -0.0092(9) 0.0290(9) -0.0121(9)
C8 0.0437(13) 0.0730(17) 0.0645(16) -0.0133(13) 0.0312(12) -0.0120(12)
C9 0.0393(12) 0.0572(14) 0.0497(13) -0.0007(10) 0.0192(10) -0.0018(10)
O2 0.0382(8) 0.0438(8) 0.0417(8) 0.0000(6) 0.0192(7) -0.0031(6)
C10 0.0710(18) 0.0749(18) 0.0682(18) -0.0046(14) 0.0419(16) -0.0156(15)
C11 0.097(3) 0.100(3) 0.101(3) -0.028(2) 0.063(2) -0.053(2)
Cu2 0.03982(15) 0.04010(15) 0.04131(15) 0.00044(10) 0.01765(12) -0.00516(10)
O3 0.0447(9) 0.0511(9) 0.0498(9) 0.0004(7) 0.0162(8) -0.0101(7)
C12 0.0433(12) 0.0477(12) 0.0591(14) -0.0132(11) 0.0273(11) -0.0081(10)
C13 0.0451(14) 0.0623(16) 0.0725(18) -0.0145(13) 0.0223(13) -0.0082(11)
C14 0.0512(16) 0.0672(18) 0.107(3) -0.0254(18) 0.0340(18) -0.0220(14)
C15 0.069(2) 0.0573(17) 0.121(3) -0.0060(18) 0.045(2) -0.0227(15)
C16 0.0701(19) 0.0533(16) 0.098(2) 0.0031(15) 0.0407(18) -0.0162(14)
C17 0.0498(13) 0.0434(12) 0.0674(16) -0.0054(11) 0.0292(13) -0.0099(10)
C18 0.0546(14) 0.0446(13) 0.0608(15) 0.0089(10) 0.0273(12) -0.0017(10)
N2 0.0442(11) 0.0446(10) 0.0486(11) 0.0054(8) 0.0193(9) -0.0034(8)
C19 0.0446(13) 0.0506(13) 0.0488(13) 0.0069(10) 0.0176(11) -0.0022(10)
C20 0.0470(13) 0.0522(13) 0.0403(12) 0.0014(9) 0.0195(10) -0.0017(10)
O4 0.0417(8) 0.0387(8) 0.0407(8) 0.0007(6) 0.0215(7) -0.0036(6)
C21 0.0593(16) 0.0564(15) 0.0642(16) 0.0024(12) 0.0278(14) 0.0022(12)
C22 0.0541(17) 0.084(2) 0.091(2) -0.0026(18) 0.0267(17) 0.0071(15)
O1A 0.147(3) 0.124(3) 0.226(4) 0.081(3) 0.139(3) 0.043(2)
C1A 0.069(2) 0.114(3) 0.115(3) 0.006(3) 0.051(2) -0.005(2)
N1A 0.0811(19) 0.093(2) 0.0644(16) 0.0070(14) 0.0296(15) -0.0131(16)
C2A 0.155(5) 0.153(4) 0.084(3) 0.007(3) 0.069(3) -0.029(4)
C3A 0.183(6) 0.128(4) 0.153(5) 0.038(4) 0.116(5) 0.041(4)

loop_
_atom_type_symbol
_atom_type_description
_atom_type_scat_dispersion_real
_atom_type_scat_dispersion_imag
_atom_type_scat_source
Cu Cu 0.3201 1.2651 'International Tables Vol C Tables 4.2.6.8 and 6.1.1.4'
C C 0.0033 0.0016 'International Tables Vol C Tables 4.2.6.8 and 6.1.1.4'
H H 0.0000 0.0000 'International Tables Vol C Tables 4.2.6.8 and 6.1.1.4'
N N 0.0061 0.0033 'International Tables Vol C Tables 4.2.6.8 and 6.1.1.4'
O O 0.0106 0.0060 'International Tables Vol C Tables 4.2.6.8 and 6.1.1.4'

loop_
_geom_angle_atom_site_label_1
_geom_angle_atom_site_label_2
_geom_angle_atom_site_label_3
_geom_angle
_geom_angle_site_symmetry_1
_geom_angle_site_symmetry_3
O1 Cu1 N1 93.75(8) . .
O1 Cu1 O2 178.66(7) . .
N1 Cu1 O2 85.20(7) . .
O1 Cu1 O4 85.78(7) . 7_556
N1 Cu1 O4 167.39(8) . 7_556
O2 Cu1 O4 95.43(6) . 7_556
O1 Cu1 O4 100.35(7) . .
N1 Cu1 O4 111.16(8) . .
O2 Cu1 O4 79.29(6) . .
O4 Cu1 O4 81.27(6) 7_556 .
O1 Cu1 Cu2 140.10(6) . .
N1 Cu1 Cu2 95.28(6) . .
O2 Cu1 Cu2 39.34(4) . .
O4 Cu1 Cu2 93.11(4) 7_556 .
O4 Cu1 Cu2 40.52(4) . .
C1 O1 Cu1 127.24(15) . .
C1 O1 Cu2 137.67(14) . 7_556
Cu1 O1 Cu2 93.81(7) . 7_556
O1 C1 C2 119.2(2) . .
O1 C1 C6 123.5(2) . .
C2 C1 C6 117.4(2) . .
C3 C2 C1 121.7(3) . .
C3 C2 H2 119.2 . .
C1 C2 H2 119.2 . .
C2 C3 C4 121.1(3) . .
C2 C3 H3 119.4 . .
C4 C3 H3 119.4 . .
C5 C4 C3 118.6(3) . .
C5 C4 H4 120.7 . .
C3 C4 H4 120.7 . .
C4 C5 C6 122.0(3) . .
C4 C5 H5 119.0 . .
C6 C5 H5 119.0 . .
C5 C6 C1 119.2(2) . .
C5 C6 C7 116.9(2) . .
C1 C6 C7 123.8(2) . .
N1 C7 C6 125.7(2) . .
N1 C7 H7 117.1 . .
C6 C7 H7 117.1 . .
C7 N1 C8 120.6(2) . .
C7 N1 Cu1 125.75(17) . .
C8 N1 Cu1 113.63(16) . .
C10 C8 N1 109.5(2) . .
C10 C8 C9 115.3(2) . .
N1 C8 C9 105.4(2) . .
C10 C8 H8 108.8 . .
N1 C8 H8 108.8 . .
C9 C8 H8 108.8 . .
O2 C9 C8 112.26(19) . .
O2 C9 H9A 109.2 . .
C8 C9 H9A 109.2 . .
O2 C9 H9B 109.2 . .
C8 C9 H9B 109.2 . .
H9A C9 H9B 107.9 . .
C9 O2 Cu1 108.71(13) . .
C9 O2 Cu2 118.39(14) . .
Cu1 O2 Cu2 102.12(7) . .
C8 C10 C11 114.0(3) . .
C8 C10 H10A 108.8 . .
C11 C10 H10A 108.8 . .
C8 C10 H10B 108.8 . .
C11 C10 H10B 108.8 . .
H10A C10 H10B 107.7 . .
C10 C11 H11A 109.5 . .
C10 C11 H11B 109.5 . .
H11A C11 H11B 109.5 . .
C10 C11 H11C 109.5 . .
H11A C11 H11C 109.5 . .
H11B C11 H11C 109.5 . .
O3 Cu2 N2 94.55(8) . .
O3 Cu2 O2 95.28(7) . .
N2 Cu2 O2 155.48(8) . .
O3 Cu2 O4 178.11(6) . .
N2 Cu2 O4 83.56(7) . .
O2 Cu2 O4 86.50(6) . .
O3 Cu2 O1 105.75(7) . 7_556
N2 Cu2 O1 101.98(8) . 7_556
O2 Cu2 O1 96.87(6) . 7_556
O4 Cu2 O1 74.62(6) . 7_556
O3 Cu2 Cu1 133.06(5) . .
N2 Cu2 Cu1 124.75(6) . .
O2 Cu2 Cu1 38.53(4) . .
O4 Cu2 Cu1 48.61(4) . .
O1 Cu2 Cu1 91.30(4) 7_556 .
C12 O3 Cu2 126.15(16) . .
O3 C12 C13 118.1(2) . .
O3 C12 C17 124.8(2) . .
C13 C12 C17 117.1(2) . .
C14 C13 C12 121.0(3) . .
C14 C13 H13 119.5 . .
C12 C13 H13 119.5 . .
C15 C14 C13 121.5(3) . .
C15 C14 H14 119.3 . .
C13 C14 H14 119.3 . .
C16 C15 C14 118.8(3) . .
C16 C15 H15 120.6 . .
C14 C15 H15 120.6 . .
C15 C16 C17 122.3(3) . .
C15 C16 H16 118.8 . .
C17 C16 H16 118.8 . .
C16 C17 C12 119.4(2) . .
C16 C17 C18 117.1(3) . .
C12 C17 C18 123.5(2) . .
N2 C18 C17 125.4(2) . .
N2 C18 H18 117.3 . .
C17 C18 H18 117.3 . .
C18 N2 C19 120.9(2) . .
C18 N2 Cu2 125.00(18) . .
C19 N2 Cu2 113.95(14) . .
N2 C19 C21 110.4(2) . .
N2 C19 C20 105.54(19) . .
C21 C19 C20 114.0(2) . .
N2 C19 H19 108.9 . .
C21 C19 H19 108.9 . .
C20 C19 H19 108.9 . .
O4 C20 C19 110.16(19) . .
O4 C20 H20A 109.6 . .
C19 C20 H20A 109.6 . .
O4 C20 H20B 109.6 . .
C19 C20 H20B 109.6 . .
H20A C20 H20B 108.1 . .
C20 O4 Cu1 121.84(14) . 7_556
C20 O4 Cu2 109.39(13) . .
Cu1 O4 Cu2 104.99(7) 7_556 .
C20 O4 Cu1 125.52(13) . .
Cu1 O4 Cu1 98.73(6) 7_556 .
Cu2 O4 Cu1 90.87(6) . .
C19 C21 C22 113.2(3) . .
C19 C21 H21A 108.9 . .
C22 C21 H21A 108.9 . .
C19 C21 H21B 108.9 . .
C22 C21 H21B 108.9 . .
H21A C21 H21B 107.7 . .
C21 C22 H22A 109.5 . .
C21 C22 H22B 109.5 . .
H22A C22 H22B 109.5 . .
C21 C22 H22C 109.5 . .
H22A C22 H22C 109.5 . .
H22B C22 H22C 109.5 . .
O1A C1A N1A 128.3(5) . .
O1A C1A H1A 115.8 . .
N1A C1A H1A 115.8 . .
C1A N1A C2A 122.6(4) . .
C1A N1A C3A 121.0(4) . .
C2A N1A C3A 116.5(4) . .
N1A C2A H2A1 109.5 . .
N1A C2A H2A2 109.5 . .
H2A1 C2A H2A2 109.5 . .
N1A C2A H2A3 109.5 . .
H2A1 C2A H2A3 109.5 . .
H2A2 C2A H2A3 109.5 . .
N1A C3A H3A1 109.5 . .
N1A C3A H3A2 109.5 . .
H3A1 C3A H3A2 109.5 . .
N1A C3A H3A3 109.5 . .
H3A1 C3A H3A3 109.5 . .
H3A2 C3A H3A3 109.5 . .

loop_
_geom_bond_atom_site_label_1
_geom_bond_atom_site_label_2
_geom_bond_distance
_geom_bond_site_symmetry_2
Cu1 O1 1.9178(16) .
Cu1 N1 1.938(2) .
Cu1 O2 1.9437(15) .
Cu1 O4 1.9777(15) 7_556
Cu1 O4 2.2886(14) .
Cu1 Cu2 3.0504(4) .
O1 C1 1.316(3) .
O1 Cu2 2.3638(17) 7_556
C1 C2 1.404(3) .
C1 C6 1.416(3) .
C2 C3 1.369(4) .
C2 H2 0.9300 .
C3 C4 1.387(5) .
C3 H3 0.9300 .
C4 C5 1.364(4) .
C4 H4 0.9300 .
C5 C6 1.408(4) .
C5 H5 0.9300 .
C6 C7 1.439(4) .
C7 N1 1.281(3) .
C7 H7 0.9300 .
N1 C8 1.483(3) .
C8 C10 1.481(4) .
C8 C9 1.521(4) .
C8 H8 0.9800 .
C9 O2 1.416(3) .
C9 H9A 0.9700 .
C9 H9B 0.9700 .
O2 Cu2 1.9779(15) .
C10 C11 1.526(4) .
C10 H10A 0.9700 .
C10 H10B 0.9700 .
C11 H11A 0.9600 .
C11 H11B 0.9600 .
C11 H11C 0.9600 .
Cu2 O3 1.8927(16) .
Cu2 N2 1.9528(19) .
Cu2 O4 1.9821(15) .
Cu2 O1 2.3638(17) 7_556
O3 C12 1.311(3) .
C12 C13 1.414(4) .
C12 C17 1.422(4) .
C13 C14 1.391(4) .
C13 H13 0.9300 .
C14 C15 1.383(5) .
C14 H14 0.9300 .
C15 C16 1.355(4) .
C15 H15 0.9300 .
C16 C17 1.418(4) .
C16 H16 0.9300 .
C17 C18 1.434(4) .
C18 N2 1.279(3) .
C18 H18 0.9300 .
N2 C19 1.478(3) .
C19 C21 1.511(4) .
C19 C20 1.523(3) .
C19 H19 0.9800 .
C20 O4 1.420(3) .
C20 H20A 0.9700 .
C20 H20B 0.9700 .
O4 Cu1 1.9777(15) 7_556
C21 C22 1.519(4) .
C21 H21A 0.9700 .
C21 H21B 0.9700 .
C22 H22A 0.9600 .
C22 H22B 0.9600 .
C22 H22C 0.9600 .
O1A C1A 1.198(5) .
C1A N1A 1.312(5) .
C1A H1A 0.9300 .
N1A C2A 1.425(5) .
N1A C3A 1.438(6) .
C2A H2A1 0.9600 .
C2A H2A2 0.9600 .
C2A H2A3 0.9600 .
C3A H3A1 0.9600 .
C3A H3A2 0.9600 .
C3A H3A3 0.9600 .
